data_7003722
loop_
_publ_author_name
'Banerjee, Sanjukta'
'Odom, Aaron L.'

_publ_section_title
;
 Vanadium(V) hydrazido(2&#x2212;) thiolate imine alkoxide complexes
;
_journal_issue 15
_journal_name_full 'Dalton Transactions'
_journal_page_first 2005
_journal_page_last 2008
_journal_paper_doi 10.1039/B718968K
_journal_year 2008
_chemical_formula_sum 'C21 H31 I N3 O P2 S V'
_chemical_formula_weight 613.33
_chemical_name_systematic
;

?

;
_space_group_IT_number 61
_symmetry_cell_setting orthorhombic
_symmetry_space_group_name_Hall '-P 2ac 2ab'
_symmetry_space_group_name_H-M 'P b c a'
_atom_sites_solution_hydrogens geom
_atom_sites_solution_primary direct
_atom_sites_solution_secondary difmap
_audit_creation_method SHELXL-97
_cell_angle_alpha 90.00
_cell_angle_beta 90.00
_cell_angle_gamma 90.00
_cell_formula_units_Z 8
_cell_length_a 10.8685(2)
_cell_length_b 18.3385(3)
_cell_length_c 26.2108(5)
_cell_measurement_reflns_used 9828
_cell_measurement_temperature 173(2)
_cell_measurement_theta_max 27.72
_cell_measurement_theta_min 2.31
_cell_volume 5224.13(16)
_computing_cell_refinement 'Bruker SMART'
_computing_data_collection 'Bruker SMART'
_computing_data_reduction 'Bruker SAINT'
_computing_molecular_graphics 'Bruker SHELXTL'
_computing_publication_material 'Bruker SHELXTL'
_computing_structure_refinement 'SHELXL-97 (Sheldrick, 1997)'
_computing_structure_solution 'SHELXS-97 (Sheldrick, 1990)'
_diffrn_ambient_temperature 173(2)
_diffrn_measured_fraction_theta_full 1.000
_diffrn_measured_fraction_theta_max 0.992
_diffrn_measurement_device_type 'CCD area detector'
_diffrn_measurement_method 'phi and omega scans'
_diffrn_radiation_monochromator graphite
_diffrn_radiation_source 'fine-focus sealed tube'
_diffrn_radiation_type MoK\a
_diffrn_radiation_wavelength 0.71073
_diffrn_reflns_av_R_equivalents 0.0556
_diffrn_reflns_av_sigmaI/netI 0.0349
_diffrn_reflns_limit_h_max 14
_diffrn_reflns_limit_h_min -12
_diffrn_reflns_limit_k_max 24
_diffrn_reflns_limit_k_min -24
_diffrn_reflns_limit_l_max 33
_diffrn_reflns_limit_l_min -31
_diffrn_reflns_number 67170
_diffrn_reflns_theta_full 25.00
_diffrn_reflns_theta_max 27.90
_diffrn_reflns_theta_min 2.22
_exptl_absorpt_coefficient_mu 1.782
_exptl_absorpt_correction_type none
_exptl_crystal_colour red
_exptl_crystal_density_diffrn 1.560
_exptl_crystal_density_method 'not measured'
_exptl_crystal_description needle
_exptl_crystal_F_000 2464
_exptl_crystal_size_max 0.28
_exptl_crystal_size_mid 0.12
_exptl_crystal_size_min 0.10
_refine_diff_density_max 0.689
_refine_diff_density_min -0.471
_refine_diff_density_rms 0.083
_refine_ls_extinction_method none
_refine_ls_goodness_of_fit_ref 1.019
_refine_ls_hydrogen_treatment constr
_refine_ls_matrix_type full
_refine_ls_number_parameters 277
_refine_ls_number_reflns 6199
_refine_ls_number_restraints 0
_refine_ls_restrained_S_all 1.019
_refine_ls_R_factor_all 0.0566
_refine_ls_R_factor_gt 0.0325
_refine_ls_shift/su_max 0.009
_refine_ls_shift/su_mean 0.001
_refine_ls_structure_factor_coef Fsqd
_refine_ls_weighting_details 'calc w=1/[\s^2^(Fo^2^)+(0.0263P)^2^+3.9062P] where P=(Fo^2^+2Fc^2^)/3'
_refine_ls_weighting_scheme calc
_refine_ls_wR_factor_gt 0.0627
_refine_ls_wR_factor_ref 0.0701
_reflns_number_gt 4577
_reflns_number_total 6199
_reflns_threshold_expression >2sigma(I)
_cod_data_source_file B718968K.txt
_cod_data_source_block odomsb920_0m
_cod_depositor_comments
;
The following automatic conversions were performed:
'_symmetry_cell_setting' value 'Orthorhombic' changed to 'orthorhombic'
according to '/home/saulius/struct/CIF-dictionaries/cif_core.dic'
dictionary named 'cif_core.dic' version 2.4.1 from 2010-06-29.

Automatic conversion script
Id: cif_fix_enum 1527 2010-12-29 10:47:43Z saulius 
;
_cod_original_sg_symbol_H-M Pbca
_cod_database_code 7003722

loop_
_symmetry_equiv_pos_as_xyz
'x, y, z'
'x+1/2, -y+1/2, -z'
'-x, y+1/2, -z+1/2'
'-x+1/2, -y, z+1/2'
'-x, -y, -z'
'-x-1/2, y-1/2, z'
'x, -y-1/2, z-1/2'
'x-1/2, y, -z-1/2'

loop_
_atom_site_label
_atom_site_type_symbol
_atom_site_fract_x
_atom_site_fract_y
_atom_site_fract_z
_atom_site_U_iso_or_equiv
_atom_site_adp_type
_atom_site_occupancy
_atom_site_symmetry_multiplicity
_atom_site_calc_flag
_atom_site_refinement_flags
_atom_site_disorder_assembly
_atom_site_disorder_group
V1 V 0.77653(4) 0.41414(2) 0.350937(17) 0.02198(10) Uani 1 1 d . . .
S1 S 0.80298(6) 0.52589(4) 0.30940(3) 0.02942(16) Uani 1 1 d . . .
P1 P 0.73869(7) 0.49552(4) 0.42621(3) 0.02898(17) Uani 1 1 d . . .
P2 P 0.77508(7) 0.33039(4) 0.42658(3) 0.02935(17) Uani 1 1 d . . .
O1 O 0.80641(16) 0.32564(9) 0.31471(7) 0.0259(4) Uani 1 1 d . . .
N1 N 0.62310(19) 0.41253(11) 0.33880(8) 0.0252(5) Uani 1 1 d . . .
N2 N 0.5130(2) 0.40825(13) 0.32033(10) 0.0358(6) Uani 1 1 d . . .
N3 N 0.97491(19) 0.42232(11) 0.34973(8) 0.0234(5) Uani 1 1 d . . .
C1 C 0.9483(2) 0.54943(14) 0.33419(10) 0.0259(6) Uani 1 1 d . . .
C2 C 0.9885(3) 0.62159(14) 0.33706(11) 0.0329(7) Uani 1 1 d . . .
H2 H 0.9410 0.6587 0.3230 0.039 Uiso 1 1 calc R . .
C3 C 1.0986(3) 0.63811(15) 0.36063(11) 0.0368(7) Uani 1 1 d . . .
H3 H 1.1247 0.6863 0.3626 0.044 Uiso 1 1 calc R . .
C4 C 1.1702(3) 0.58333(15) 0.38138(11) 0.0333(7) Uani 1 1 d . . .
H4 H 1.2438 0.5949 0.3975 0.040 Uiso 1 1 calc R . .
C5 C 1.1327(2) 0.51107(14) 0.37819(10) 0.0282(6) Uani 1 1 d . . .
H5 H 1.1812 0.4742 0.3919 0.034 Uiso 1 1 calc R . .
C6 C 1.0222(2) 0.49448(13) 0.35437(10) 0.0242(6) Uani 1 1 d . . .
C7 C 1.0530(2) 0.37097(14) 0.33920(10) 0.0251(6) Uani 1 1 d . . .
H7 H 1.1363 0.3824 0.3410 0.030 Uiso 1 1 calc R . .
C8 C 1.0208(2) 0.29776(13) 0.32496(10) 0.0245(6) Uani 1 1 d . . .
C9 C 1.1147(3) 0.24576(14) 0.31884(11) 0.0326(7) Uani 1 1 d . . .
H9 H 1.1953 0.2584 0.3267 0.039 Uiso 1 1 calc R . .
C10 C 1.0898(3) 0.17687(14) 0.30148(11) 0.0346(7) Uani 1 1 d . . .
H10 H 1.1528 0.1429 0.2980 0.042 Uiso 1 1 calc R . .
C11 C 0.9693(3) 0.15835(14) 0.28906(11) 0.0319(7) Uani 1 1 d . . .
H11 H 0.9521 0.1117 0.2772 0.038 Uiso 1 1 calc R . .
C12 C 0.8754(3) 0.20796(14) 0.29406(10) 0.0288(6) Uani 1 1 d . . .
H12 H 0.7955 0.1946 0.2854 0.035 Uiso 1 1 calc R . .
C13 C 0.8990(2) 0.27856(14) 0.31214(9) 0.0240(6) Uani 1 1 d . . .
C14 C 0.4677(3) 0.33678(18) 0.30518(13) 0.0505(9) Uani 1 1 d . . .
H14A H 0.5348 0.3080 0.2924 0.076 Uiso 1 1 calc R . .
H14B H 0.4068 0.3423 0.2790 0.076 Uiso 1 1 calc R . .
H14C H 0.4317 0.3129 0.3341 0.076 Uiso 1 1 calc R . .
C15 C 0.4278(3) 0.46827(18) 0.32633(15) 0.0543(10) Uani 1 1 d . . .
H15A H 0.3815 0.4618 0.3572 0.081 Uiso 1 1 calc R . .
H15B H 0.3726 0.4695 0.2977 0.081 Uiso 1 1 calc R . .
H15C H 0.4727 0.5133 0.3280 0.081 Uiso 1 1 calc R . .
C16 C 0.6605(4) 0.44275(18) 0.47568(13) 0.0566(10) Uani 1 1 d . . .
H16A H 0.6554 0.4713 0.5068 0.068 Uiso 1 1 calc R . .
H16B H 0.5775 0.4313 0.4647 0.068 Uiso 1 1 calc R . .
C17 C 0.7287(4) 0.37455(18) 0.48571(13) 0.0650(12) Uani 1 1 d . . .
H17A H 0.6772 0.3416 0.5052 0.078 Uiso 1 1 calc R . .
H17B H 0.8012 0.3854 0.5059 0.078 Uiso 1 1 calc R . .
C18 C 0.6357(3) 0.57160(18) 0.41766(14) 0.0567(10) Uani 1 1 d . . .
H18A H 0.6279 0.5977 0.4492 0.085 Uiso 1 1 calc R . .
H18B H 0.5564 0.5540 0.4072 0.085 Uiso 1 1 calc R . .
H18C H 0.6679 0.6036 0.3919 0.085 Uiso 1 1 calc R . .
C19 C 0.8688(3) 0.5351(2) 0.45809(12) 0.0492(9) Uani 1 1 d . . .
H19A H 0.9032 0.5729 0.4372 0.074 Uiso 1 1 calc R . .
H19B H 0.9298 0.4981 0.4640 0.074 Uiso 1 1 calc R . .
H19C H 0.8430 0.5553 0.4901 0.074 Uiso 1 1 calc R . .
C20 C 0.6690(3) 0.25577(16) 0.41888(13) 0.0428(8) Uani 1 1 d . . .
H20A H 0.6735 0.2244 0.4481 0.064 Uiso 1 1 calc R . .
H20B H 0.6900 0.2286 0.3888 0.064 Uiso 1 1 calc R . .
H20C H 0.5869 0.2745 0.4156 0.064 Uiso 1 1 calc R . .
C21 C 0.9183(3) 0.2858(2) 0.44402(13) 0.0519(9) Uani 1 1 d . . .
H21A H 0.9072 0.2596 0.4754 0.078 Uiso 1 1 calc R . .
H21B H 0.9816 0.3218 0.4483 0.078 Uiso 1 1 calc R . .
H21C H 0.9418 0.2524 0.4176 0.078 Uiso 1 1 calc R . .
I1 I 0.192028(18) 0.837920(10) 0.439444(7) 0.03629(7) Uani 1 1 d . . .

loop_
_atom_site_aniso_label
_atom_site_aniso_U_11
_atom_site_aniso_U_22
_atom_site_aniso_U_33
_atom_site_aniso_U_23
_atom_site_aniso_U_13
_atom_site_aniso_U_12
V1 0.0192(2) 0.0242(2) 0.0225(2) 0.00009(19) 0.00050(18) 0.00138(18)
S1 0.0265(4) 0.0291(3) 0.0327(4) 0.0072(3) -0.0002(3) 0.0038(3)
P1 0.0312(4) 0.0285(4) 0.0273(4) -0.0017(3) 0.0040(3) 0.0040(3)
P2 0.0359(4) 0.0273(4) 0.0249(4) 0.0023(3) 0.0013(3) -0.0045(3)
O1 0.0207(9) 0.0292(10) 0.0279(10) -0.0042(8) -0.0002(8) 0.0018(8)
N1 0.0229(12) 0.0292(12) 0.0233(12) 0.0011(10) 0.0014(9) 0.0006(10)
N2 0.0188(12) 0.0444(15) 0.0443(16) -0.0029(12) -0.0047(11) -0.0012(11)
N3 0.0220(11) 0.0228(11) 0.0252(12) 0.0008(9) -0.0004(9) 0.0000(9)
C1 0.0246(14) 0.0287(14) 0.0243(14) 0.0014(11) 0.0067(11) 0.0014(11)
C2 0.0390(17) 0.0245(14) 0.0352(17) 0.0029(13) 0.0065(14) 0.0027(12)
C3 0.0455(19) 0.0245(14) 0.0405(18) -0.0019(13) 0.0089(15) -0.0094(13)
C4 0.0294(16) 0.0360(16) 0.0345(17) -0.0042(13) 0.0013(13) -0.0058(13)
C5 0.0253(15) 0.0277(14) 0.0318(16) -0.0011(12) 0.0046(12) 0.0000(11)
C6 0.0249(14) 0.0216(13) 0.0261(15) -0.0022(11) 0.0054(11) -0.0016(11)
C7 0.0213(14) 0.0282(14) 0.0258(15) 0.0013(12) -0.0029(11) 0.0000(11)
C8 0.0233(14) 0.0231(13) 0.0271(15) 0.0000(11) -0.0005(11) 0.0007(11)
C9 0.0264(15) 0.0289(14) 0.0424(18) 0.0016(13) -0.0008(13) 0.0042(12)
C10 0.0391(17) 0.0251(15) 0.0397(18) -0.0009(12) 0.0014(14) 0.0087(13)
C11 0.0424(18) 0.0227(14) 0.0306(16) -0.0020(12) 0.0044(13) -0.0021(13)
C12 0.0313(16) 0.0297(15) 0.0254(15) -0.0024(12) 0.0029(12) -0.0049(12)
C13 0.0263(14) 0.0259(13) 0.0197(14) 0.0024(11) 0.0025(11) 0.0014(11)
C14 0.044(2) 0.067(2) 0.041(2) -0.0222(17) -0.0003(15) -0.0187(17)
C15 0.0314(18) 0.055(2) 0.076(3) 0.0229(19) -0.0116(18) 0.0073(16)
C16 0.074(3) 0.049(2) 0.047(2) -0.0074(17) 0.0318(19) -0.0054(18)
C17 0.130(4) 0.0350(18) 0.0300(19) 0.0003(15) 0.027(2) -0.002(2)
C18 0.063(2) 0.057(2) 0.050(2) -0.0208(18) -0.0113(19) 0.0314(19)
C19 0.0367(19) 0.074(2) 0.0366(19) -0.0205(18) -0.0002(15) -0.0004(17)
C20 0.0420(19) 0.0350(16) 0.051(2) 0.0046(15) 0.0001(16) -0.0081(14)
C21 0.0398(19) 0.070(2) 0.046(2) 0.0336(18) -0.0064(16) -0.0070(17)
I1 0.04090(12) 0.04028(11) 0.02768(11) 0.00272(9) -0.00018(9) -0.01063(9)

loop_
_atom_type_symbol
_atom_type_description
_atom_type_scat_dispersion_real
_atom_type_scat_dispersion_imag
_atom_type_scat_source
C C 0.0033 0.0016 'International Tables Vol C Tables 4.2.6.8 and 6.1.1.4'
H H 0.0000 0.0000 'International Tables Vol C Tables 4.2.6.8 and 6.1.1.4'
N N 0.0061 0.0033 'International Tables Vol C Tables 4.2.6.8 and 6.1.1.4'
O O 0.0106 0.0060 'International Tables Vol C Tables 4.2.6.8 and 6.1.1.4'
P P 0.1023 0.0942 'International Tables Vol C Tables 4.2.6.8 and 6.1.1.4'
S S 0.1246 0.1234 'International Tables Vol C Tables 4.2.6.8 and 6.1.1.4'
V V 0.3005 0.5294 'International Tables Vol C Tables 4.2.6.8 and 6.1.1.4'
I I -0.4742 1.8119 'International Tables Vol C Tables 4.2.6.8 and 6.1.1.4'

loop_
_geom_angle_atom_site_label_1
_geom_angle_atom_site_label_2
_geom_angle_atom_site_label_3
_geom_angle
_geom_angle_site_symmetry_1
_geom_angle_site_symmetry_3
_geom_angle_publ_flag
N1 V1 O1 93.40(9) . . ?
N1 V1 N3 167.99(9) . . ?
O1 V1 N3 83.22(8) . . ?
N1 V1 S1 92.79(8) . . ?
O1 V1 S1 119.53(6) . . ?
N3 V1 S1 79.03(6) . . ?
N1 V1 P2 97.55(8) . . ?
O1 V1 P2 82.74(6) . . ?
N3 V1 P2 93.46(6) . . ?
S1 V1 P2 154.89(3) . . ?
N1 V1 P1 89.81(8) . . ?
O1 V1 P1 157.76(6) . . ?
N3 V1 P1 97.69(6) . . ?
S1 V1 P1 82.23(3) . . ?
P2 V1 P1 75.02(3) . . ?
C1 S1 V1 98.82(9) . . ?
C19 P1 C18 103.56(17) . . ?
C19 P1 C16 104.47(18) . . ?
C18 P1 C16 102.08(18) . . ?
C19 P1 V1 118.51(11) . . ?
C18 P1 V1 117.69(11) . . ?
C16 P1 V1 108.62(11) . . ?
C20 P2 C21 103.56(16) . . ?
C20 P2 C17 104.85(17) . . ?
C21 P2 C17 102.90(19) . . ?
C20 P2 V1 112.39(11) . . ?
C21 P2 V1 117.99(10) . . ?
C17 P2 V1 113.73(11) . . ?
C13 O1 V1 135.01(16) . . ?
N2 N1 V1 168.5(2) . . ?
N1 N2 C15 120.3(2) . . ?
N1 N2 C14 118.0(2) . . ?
C15 N2 C14 119.9(2) . . ?
C7 N3 C6 117.1(2) . . ?
C7 N3 V1 127.25(17) . . ?
C6 N3 V1 115.05(16) . . ?
C6 C1 C2 119.0(2) . . ?
C6 C1 S1 118.70(19) . . ?
C2 C1 S1 122.2(2) . . ?
C3 C2 C1 120.3(3) . . ?
C3 C2 H2 119.9 . . ?
C1 C2 H2 119.9 . . ?
C2 C3 C4 120.3(3) . . ?
C2 C3 H3 119.9 . . ?
C4 C3 H3 119.9 . . ?
C3 C4 C5 120.3(3) . . ?
C3 C4 H4 119.8 . . ?
C5 C4 H4 119.8 . . ?
C6 C5 C4 119.4(3) . . ?
C6 C5 H5 120.3 . . ?
C4 C5 H5 120.3 . . ?
C5 C6 C1 120.8(2) . . ?
C5 C6 N3 123.7(2) . . ?
C1 C6 N3 115.5(2) . . ?
N3 C7 C8 125.0(2) . . ?
N3 C7 H7 117.5 . . ?
C8 C7 H7 117.5 . . ?
C9 C8 C13 119.0(2) . . ?
C9 C8 C7 119.1(2) . . ?
C13 C8 C7 121.6(2) . . ?
C10 C9 C8 121.4(3) . . ?
C10 C9 H9 119.3 . . ?
C8 C9 H9 119.3 . . ?
C9 C10 C11 119.2(3) . . ?
C9 C10 H10 120.4 . . ?
C11 C10 H10 120.4 . . ?
C12 C11 C10 121.0(3) . . ?
C12 C11 H11 119.5 . . ?
C10 C11 H11 119.5 . . ?
C11 C12 C13 120.5(3) . . ?
C11 C12 H12 119.7 . . ?
C13 C12 H12 119.7 . . ?
O1 C13 C12 118.6(2) . . ?
O1 C13 C8 122.5(2) . . ?
C12 C13 C8 118.9(2) . . ?
N2 C14 H14A 109.5 . . ?
N2 C14 H14B 109.5 . . ?
H14A C14 H14B 109.5 . . ?
N2 C14 H14C 109.5 . . ?
H14A C14 H14C 109.5 . . ?
H14B C14 H14C 109.5 . . ?
N2 C15 H15A 109.5 . . ?
N2 C15 H15B 109.5 . . ?
H15A C15 H15B 109.5 . . ?
N2 C15 H15C 109.5 . . ?
H15A C15 H15C 109.5 . . ?
H15B C15 H15C 109.5 . . ?
C17 C16 P1 110.0(2) . . ?
C17 C16 H16A 109.7 . . ?
P1 C16 H16A 109.7 . . ?
C17 C16 H16B 109.7 . . ?
P1 C16 H16B 109.7 . . ?
H16A C16 H16B 108.2 . . ?
C16 C17 P2 111.4(2) . . ?
C16 C17 H17A 109.4 . . ?
P2 C17 H17A 109.4 . . ?
C16 C17 H17B 109.4 . . ?
P2 C17 H17B 109.4 . . ?
H17A C17 H17B 108.0 . . ?
P1 C18 H18A 109.5 . . ?
P1 C18 H18B 109.5 . . ?
H18A C18 H18B 109.5 . . ?
P1 C18 H18C 109.5 . . ?
H18A C18 H18C 109.5 . . ?
H18B C18 H18C 109.5 . . ?
P1 C19 H19A 109.5 . . ?
P1 C19 H19B 109.5 . . ?
H19A C19 H19B 109.5 . . ?
P1 C19 H19C 109.5 . . ?
H19A C19 H19C 109.5 . . ?
H19B C19 H19C 109.5 . . ?
P2 C20 H20A 109.5 . . ?
P2 C20 H20B 109.5 . . ?
H20A C20 H20B 109.5 . . ?
P2 C20 H20C 109.5 . . ?
H20A C20 H20C 109.5 . . ?
H20B C20 H20C 109.5 . . ?
P2 C21 H21A 109.5 . . ?
P2 C21 H21B 109.5 . . ?
H21A C21 H21B 109.5 . . ?
P2 C21 H21C 109.5 . . ?
H21A C21 H21C 109.5 . . ?
H21B C21 H21C 109.5 . . ?

loop_
_geom_bond_atom_site_label_1
_geom_bond_atom_site_label_2
_geom_bond_distance
_geom_bond_site_symmetry_2
_geom_bond_publ_flag
V1 N1 1.698(2) . ?
V1 O1 1.9081(17) . ?
V1 N3 2.162(2) . ?
V1 S1 2.3383(8) . ?
V1 P2 2.5079(8) . ?
V1 P1 2.5078(8) . ?
S1 C1 1.761(3) . ?
P1 C19 1.796(3) . ?
P1 C18 1.803(3) . ?
P1 C16 1.827(3) . ?
P2 C20 1.801(3) . ?
P2 C21 1.817(3) . ?
P2 C17 1.820(3) . ?
O1 C13 1.328(3) . ?
N1 N2 1.293(3) . ?
N2 C15 1.447(4) . ?
N2 C14 1.455(4) . ?
N3 C7 1.298(3) . ?
N3 C6 1.425(3) . ?
C1 C6 1.393(4) . ?
C1 C2 1.396(4) . ?
C2 C3 1.380(4) . ?
C2 H2 0.9300 . ?
C3 C4 1.382(4) . ?
C3 H3 0.9300 . ?
C4 C5 1.389(4) . ?
C4 H4 0.9300 . ?
C5 C6 1.387(4) . ?
C5 H5 0.9300 . ?
C7 C8 1.437(3) . ?
C7 H7 0.9300 . ?
C8 C9 1.405(3) . ?
C8 C13 1.411(4) . ?
C9 C10 1.370(4) . ?
C9 H9 0.9300 . ?
C10 C11 1.392(4) . ?
C10 H10 0.9300 . ?
C11 C12 1.373(4) . ?
C11 H11 0.9300 . ?
C12 C13 1.402(4) . ?
C12 H12 0.9300 . ?
C14 H14A 0.9600 . ?
C14 H14B 0.9600 . ?
C14 H14C 0.9600 . ?
C15 H15A 0.9600 . ?
C15 H15B 0.9600 . ?
C15 H15C 0.9600 . ?
C16 C17 1.477(5) . ?
C16 H16A 0.9700 . ?
C16 H16B 0.9700 . ?
C17 H17A 0.9700 . ?
C17 H17B 0.9700 . ?
C18 H18A 0.9600 . ?
C18 H18B 0.9600 . ?
C18 H18C 0.9600 . ?
C19 H19A 0.9600 . ?
C19 H19B 0.9600 . ?
C19 H19C 0.9600 . ?
C20 H20A 0.9600 . ?
C20 H20B 0.9600 . ?
C20 H20C 0.9600 . ?
C21 H21A 0.9600 . ?
C21 H21B 0.9600 . ?
C21 H21C 0.9600 . ?

loop_
_geom_torsion_atom_site_label_1
_geom_torsion_atom_site_label_2
_geom_torsion_atom_site_label_3
_geom_torsion_atom_site_label_4
_geom_torsion
_geom_torsion_site_symmetry_1
_geom_torsion_site_symmetry_2
_geom_torsion_site_symmetry_3
_geom_torsion_site_symmetry_4
_geom_torsion_publ_flag
N1 V1 S1 C1 163.52(11) . . . . ?
O1 V1 S1 C1 -100.99(11) . . . . ?
N3 V1 S1 C1 -25.34(11) . . . . ?
P2 V1 S1 C1 49.06(12) . . . . ?
P1 V1 S1 C1 74.10(9) . . . . ?
N1 V1 P1 C19 -171.61(16) . . . . ?
O1 V1 P1 C19 89.9(2) . . . . ?
N3 V1 P1 C19 -1.02(15) . . . . ?
S1 V1 P1 C19 -78.77(14) . . . . ?
P2 V1 P1 C19 90.52(14) . . . . ?
N1 V1 P1 C18 -45.71(17) . . . . ?
O1 V1 P1 C18 -144.2(2) . . . . ?
N3 V1 P1 C18 124.87(16) . . . . ?
S1 V1 P1 C18 47.13(15) . . . . ?
P2 V1 P1 C18 -143.58(16) . . . . ?
N1 V1 P1 C16 69.51(16) . . . . ?
O1 V1 P1 C16 -29.0(2) . . . . ?
N3 V1 P1 C16 -119.90(15) . . . . ?
S1 V1 P1 C16 162.35(14) . . . . ?
P2 V1 P1 C16 -28.36(14) . . . . ?
N1 V1 P2 C20 38.93(14) . . . . ?
O1 V1 P2 C20 -53.56(13) . . . . ?
N3 V1 P2 C20 -136.27(13) . . . . ?
S1 V1 P2 C20 152.41(13) . . . . ?
P1 V1 P2 C20 126.69(12) . . . . ?
N1 V1 P2 C21 159.34(16) . . . . ?
O1 V1 P2 C21 66.85(15) . . . . ?
N3 V1 P2 C21 -15.86(15) . . . . ?
S1 V1 P2 C21 -87.18(16) . . . . ?
P1 V1 P2 C21 -112.90(14) . . . . ?
N1 V1 P2 C17 -80.01(18) . . . . ?
O1 V1 P2 C17 -172.49(18) . . . . ?
N3 V1 P2 C17 104.80(18) . . . . ?
S1 V1 P2 C17 33.48(19) . . . . ?
P1 V1 P2 C17 7.76(17) . . . . ?
N1 V1 O1 C13 -165.1(2) . . . . ?
N3 V1 O1 C13 26.5(2) . . . . ?
S1 V1 O1 C13 99.8(2) . . . . ?
P2 V1 O1 C13 -67.9(2) . . . . ?
P1 V1 O1 C13 -67.3(3) . . . . ?
O1 V1 N1 N2 -45.9(10) . . . . ?
N3 V1 N1 N2 27.3(13) . . . . ?
S1 V1 N1 N2 74.0(10) . . . . ?
P2 V1 N1 N2 -129.0(10) . . . . ?
P1 V1 N1 N2 156.2(10) . . . . ?
V1 N1 N2 C15 -125.5(9) . . . . ?
V1 N1 N2 C14 69.5(11) . . . . ?
N1 V1 N3 C7 -89.4(5) . . . . ?
O1 V1 N3 C7 -15.1(2) . . . . ?
S1 V1 N3 C7 -137.0(2) . . . . ?
P2 V1 N3 C7 67.1(2) . . . . ?
P1 V1 N3 C7 142.5(2) . . . . ?
N1 V1 N3 C6 81.6(5) . . . . ?
O1 V1 N3 C6 155.85(18) . . . . ?
S1 V1 N3 C6 33.94(16) . . . . ?
P2 V1 N3 C6 -121.89(17) . . . . ?
P1 V1 N3 C6 -46.56(17) . . . . ?
V1 S1 C1 C6 20.3(2) . . . . ?
V1 S1 C1 C2 -155.8(2) . . . . ?
C6 C1 C2 C3 -1.5(4) . . . . ?
S1 C1 C2 C3 174.6(2) . . . . ?
C1 C2 C3 C4 0.3(4) . . . . ?
C2 C3 C4 C5 0.7(4) . . . . ?
C3 C4 C5 C6 -0.5(4) . . . . ?
C4 C5 C6 C1 -0.7(4) . . . . ?
C4 C5 C6 N3 -179.1(2) . . . . ?
C2 C1 C6 C5 1.7(4) . . . . ?
S1 C1 C6 C5 -174.5(2) . . . . ?
C2 C1 C6 N3 -179.7(2) . . . . ?
S1 C1 C6 N3 4.1(3) . . . . ?
C7 N3 C6 C5 -40.4(4) . . . . ?
V1 N3 C6 C5 147.7(2) . . . . ?
C7 N3 C6 C1 141.1(2) . . . . ?
V1 N3 C6 C1 -30.8(3) . . . . ?
C6 N3 C7 C8 -169.3(2) . . . . ?
V1 N3 C7 C8 1.5(4) . . . . ?
N3 C7 C8 C9 -174.6(3) . . . . ?
N3 C7 C8 C13 11.7(4) . . . . ?
C13 C8 C9 C10 -1.0(4) . . . . ?
C7 C8 C9 C10 -174.9(3) . . . . ?
C8 C9 C10 C11 0.8(4) . . . . ?
C9 C10 C11 C12 -0.1(4) . . . . ?
C10 C11 C12 C13 -0.3(4) . . . . ?
V1 O1 C13 C12 160.11(19) . . . . ?
V1 O1 C13 C8 -22.5(4) . . . . ?
C11 C12 C13 O1 177.7(2) . . . . ?
C11 C12 C13 C8 0.2(4) . . . . ?
C9 C8 C13 O1 -176.9(2) . . . . ?
C7 C8 C13 O1 -3.2(4) . . . . ?
C9 C8 C13 C12 0.5(4) . . . . ?
C7 C8 C13 C12 174.2(2) . . . . ?
C19 P1 C16 C17 -75.9(3) . . . . ?
C18 P1 C16 C17 176.4(3) . . . . ?
V1 P1 C16 C17 51.5(3) . . . . ?
P1 C16 C17 P2 -44.8(4) . . . . ?
C20 P2 C17 C16 -103.4(3) . . . . ?
C21 P2 C17 C16 148.6(3) . . . . ?
V1 P2 C17 C16 19.8(3) . . . . ?
